data_1567985
loop_
_publ_author_name
'Choudhari, Manjiri'
'Xu, Jingjing'
'McKay, Alasdair I.'
'Guerrin, Cl\'ement'
'Forsyth, Craig'
'Ma, Howard Z.'
'Goerigk, Lars'
'O'Hair, Richard A. J.'
'Bonnefont, Antoine'
'Ruhlmann, Laurent'
'Aloise, Stephane'
'Ritchie, Chris'

_publ_section_title
;
 A photo-switchable molecular capsule: sequential photoinduced processes
;
_journal_name_full 'Chemical Science'
_journal_paper_doi 10.1039/D2SC04613J
_journal_year 2022
_chemical_formula_moiety 'C75 H48 F18 Mo18 N6 O62 P2 S6, 6(C24 H20 P), 2(C2 H3 N) [+ 21(C2 H3 N)]'
_chemical_formula_sum 'C265 H237 F18 Mo18 N29 O62 P8 S6'
_chemical_formula_weight 7328.86
_chemical_properties_physical Light-sensitive,Photo-sensitive
_space_group_crystal_system monoclinic
_space_group_IT_number 15
_space_group_name_Hall '-C 2yc'
_space_group_name_H-M_alt 'C 1 2/c 1'
_atom_sites_solution_hydrogens geom
_atom_sites_solution_primary intrinsic
_audit_creation_method SHELXL-2018/3
_audit_update_record
;
2022-05-17 deposited with the CCDC.	2022-11-16 downloaded from the CCDC.
;
_cell_angle_alpha 90
_cell_angle_beta 94.4370(10)
_cell_angle_gamma 90
_cell_formula_units_Z 4
_cell_length_a 28.6129(2)
_cell_length_b 15.74560(10)
_cell_length_c 64.1580(4)
_cell_measurement_reflns_used 86727
_cell_measurement_temperature 123(2)
_cell_measurement_theta_max 77.3100
_cell_measurement_theta_min 3.9030
_cell_volume 28818.3(3)
_computing_cell_refinement 'CrysAlisPro 1.171.40.84a (Rigaku OD, 2020)'
_computing_data_collection 'CrysAlisPro 1.171.40.84a (Rigaku OD, 2020)'
_computing_data_reduction 'CrysAlisPro 1.171.40.84a (Rigaku OD, 2020)'
_computing_structure_refinement 'SHELXL-2018/3 (Sheldrick, 2018)'
_computing_structure_solution 'SHELXT 2018/2 (Sheldrick, 2018)'
_diffrn_ambient_temperature 123(2)
_diffrn_detector_area_resol_mean 10.0000
_diffrn_measured_fraction_theta_full 0.999
_diffrn_measured_fraction_theta_max 0.979
_diffrn_measurement_device_type 'XtaLAB Synergy, Dualflex, HyPix'
_diffrn_measurement_method '\w scans'
_diffrn_radiation_type CuK\a
_diffrn_radiation_wavelength 1.54184
_diffrn_reflns_av_R_equivalents 0.0520
_diffrn_reflns_av_unetI/netI 0.0298
_diffrn_reflns_Laue_measured_fraction_full 0.999
_diffrn_reflns_Laue_measured_fraction_max 0.979
_diffrn_reflns_limit_h_max 36
_diffrn_reflns_limit_h_min -27
_diffrn_reflns_limit_k_max 17
_diffrn_reflns_limit_k_min -19
_diffrn_reflns_limit_l_max 76
_diffrn_reflns_limit_l_min -81
_diffrn_reflns_number 154147
_diffrn_reflns_point_group_measured_fraction_full 0.999
_diffrn_reflns_point_group_measured_fraction_max 0.979
_diffrn_reflns_theta_full 67.684
_diffrn_reflns_theta_max 77.788
_diffrn_reflns_theta_min 3.443
_diffrn_source 'micro-focus sealed X-ray tube'
_exptl_absorpt_coefficient_mu 7.779
_exptl_absorpt_correction_T_max 1.00000
_exptl_absorpt_correction_T_min 0.39851
_exptl_absorpt_correction_type multi-scan
_exptl_absorpt_process_details
;
CrysAlisPro 1.171.40.84a (Rigaku Oxford Diffraction, 2020)
Empirical absorption correction using spherical harmonics,
implemented in SCALE3 ABSPACK scaling algorithm.
;
_exptl_crystal_colour 'pale yellow'
_exptl_crystal_density_diffrn 1.689
_exptl_crystal_description prism
_exptl_crystal_F_000 14640
_exptl_crystal_size_max 0.164
_exptl_crystal_size_mid 0.144
_exptl_crystal_size_min 0.052
_platon_squeeze_details
;
 After refinement of the main molecule and one fully ordered MeCN solvent molecule, the 
 remaining electron density was presumed to result from disordered solvent (MeCN) and 
 was accounted for using PLATON/SQUEEZE (Spek, A. L. Acta Cryst.Sect. C, 2017, 71, 9-18).
;
_refine_diff_density_max 1.384
_refine_diff_density_min -1.352
_refine_diff_density_rms 0.155
_refine_ls_extinction_method none
_refine_ls_goodness_of_fit_ref 1.190
_refine_ls_hydrogen_treatment constr
_refine_ls_matrix_type full
_refine_ls_number_parameters 1664
_refine_ls_number_reflns 30099
_refine_ls_number_restraints 60
_refine_ls_restrained_S_all 1.190
_refine_ls_R_factor_all 0.0794
_refine_ls_R_factor_gt 0.0761
_refine_ls_shift/su_max 0.001
_refine_ls_shift/su_mean 0.000
_refine_ls_structure_factor_coef Fsqd
_refine_ls_weighting_details 'w=1/[\s^2^(Fo^2^)+809.0988P] where P=(Fo^2^+2Fc^2^)/3'
_refine_ls_weighting_scheme calc
_refine_ls_wR_factor_gt 0.1638
_refine_ls_wR_factor_ref 0.1652
_reflns_Friedel_coverage 0.000
_reflns_number_gt 28006
_reflns_number_total 30099
_reflns_threshold_expression 'I > 2\s(I)'
_cod_data_source_file d2sc04613j2.cif
_cod_data_source_block Compound1
_cod_original_sg_symbol_H-M 'C 2/c'
_cod_database_code 1567985
_shelx_shelxl_version_number 2018/3
_shelx_space_group_comment
;
The symmetry employed for this shelxl refinement is uniquely defined
by the following loop, which should always be used as a source of
symmetry information in preference to the above space-group names.
They are only intended as comments.
;
_platon_squeeze_void_probe_radius 1.20

loop_
_space_group_symop_operation_xyz
'x, y, z'
'-x, y, -z+1/2'
'x+1/2, y+1/2, z'
'-x+1/2, y+1/2, -z+1/2'
'-x, -y, -z'
'x, -y, z-1/2'
'-x+1/2, -y+1/2, -z'
'x+1/2, -y+1/2, z-1/2'

loop_
_atom_site_label
_atom_site_type_symbol
_atom_site_fract_x
_atom_site_fract_y
_atom_site_fract_z
_atom_site_U_iso_or_equiv
_atom_site_adp_type
_atom_site_occupancy
_atom_site_site_symmetry_order
_atom_site_calc_flag
_atom_site_refinement_flags_posn
_atom_site_refinement_flags_adp
_atom_site_refinement_flags_occupancy
_atom_site_disorder_assembly
_atom_site_disorder_group
Mo1 Mo 0.65184(2) 0.35904(4) 0.44065(2) 0.03434(15) Uani 1 1 d . . . . .
Mo2 Mo 0.53483(2) 0.35516(4) 0.44623(2) 0.03034(13) Uani 1 1 d . . . . .
Mo3 Mo 0.59118(2) 0.54370(4) 0.44292(2) 0.03077(13) Uani 1 1 d . . . . .
Mo4 Mo 0.69252(2) 0.45965(4) 0.39346(2) 0.03491(15) Uani 1 1 d . . . . .
Mo5 Mo 0.64457(2) 0.24386(4) 0.38659(2) 0.03664(15) Uani 1 1 d . . . . .
Mo6 Mo 0.53649(2) 0.20858(4) 0.40204(2) 0.02953(13) Uani 1 1 d . . . . .
Mo7 Mo 0.45310(2) 0.38817(4) 0.39598(2) 0.02749(13) Uani 1 1 d . . . . .
Mo8 Mo 0.49619(2) 0.58751(4) 0.40256(2) 0.02600(12) Uani 1 1 d . . . . .
Mo9 Mo 0.61614(2) 0.62266(4) 0.38736(2) 0.02995(13) Uani 1 1 d . . . . .
S1 S 0.66831(19) 0.4363(3) 0.27502(6) 0.1078(15) Uani 1 1 d . . . . .
S2 S 0.57526(11) 0.6424(2) 0.21509(4) 0.0737(9) Uani 1 1 d . . . . .
S3 S 0.45438(10) 0.16237(17) 0.28718(4) 0.0552(6) Uani 1 1 d . . . . .
P1 P 0.57417(6) 0.41837(11) 0.39721(3) 0.0265(4) Uani 1 1 d . . . . .
P2 P 0.70562(6) 0.85642(12) 0.46494(3) 0.0276(4) Uani 1 1 d . . . . .
P3 P 0.42914(9) 0.77775(18) 0.46869(4) 0.0523(7) Uani 1 1 d . . . . .
P4 P 0.39395(7) 0.90908(14) 0.35348(4) 0.0387(5) Uani 1 1 d . . . . .
F1 F 0.7426(10) 0.7861(17) 0.2173(5) 0.158(10) Uani 0.5 1 d D U P A 2
F1' F 0.7290(9) 0.7614(15) 0.2060(3) 0.117(9) Uani 0.5 1 d D . P B 1
F2 F 0.7526(9) 0.691(3) 0.1958(4) 0.140(14) Uani 0.5 1 d D . P A 2
F2' F 0.7620(8) 0.6404(17) 0.2006(5) 0.098(8) Uani 0.5 1 d D . P B 1
F3 F 0.7735(7) 0.7918(12) 0.2429(3) 0.105(6) Uani 0.5 1 d . . P B 1
F3' F 0.8235(10) 0.6220(19) 0.2144(4) 0.164(10) Uani 0.5 1 d . U P A 2
F4 F 0.8295(9) 0.724(2) 0.2243(4) 0.079(6) Uani 0.5 1 d . U P B 1
F4' F 0.8214(16) 0.741(3) 0.2303(6) 0.140(16) Uani 0.5 1 d . U P A 2
F5 F 0.7904(9) 0.6968(18) 0.2673(4) 0.137(11) Uani 0.5 1 d D . P B 1
F5' F 0.8053(9) 0.6448(17) 0.2638(3) 0.111(8) Uani 0.5 1 d D U P A 2
F6 F 0.8135(6) 0.5887(15) 0.2490(4) 0.108(7) Uani 0.5 1 d D U P B 1
F6' F 0.8121(10) 0.548(2) 0.2404(5) 0.150(12) Uani 0.5 1 d D U P A 2
F7 F 0.5403(8) -0.1566(11) 0.2807(3) 0.085(5) Uani 0.5 1 d . . P C 1
F7' F 0.5050(10) -0.1590(9) 0.2856(2) 0.076(5) Uani 0.5 1 d . . P D 2
F8 F 0.4654(10) -0.1544(10) 0.2825(3) 0.096(6) Uani 0.5 1 d . . P C 1
F8' F 0.4403(6) -0.1583(9) 0.2669(3) 0.081(5) Uani 0.5 1 d . . P D 2
F9 F 0.504(4) -0.2706(9) 0.2523(16) 0.11(2) Uani 0.5 1 d . . P E 1
F10 F 0.4462(6) -0.2027(11) 0.2442(3) 0.104(5) Uani 0.5 1 d . . P E 1
O1 O 0.6989(2) 0.3313(4) 0.45703(10) 0.0484(16) Uani 1 1 d . . . . .
O2 O 0.50834(19) 0.3062(4) 0.46566(8) 0.0373(12) Uani 1 1 d . . . . .
O3 O 0.59246(19) 0.6206(4) 0.46130(9) 0.0384(13) Uani 1 1 d . . . . .
O4 O 0.60292(18) 0.3243(3) 0.45492(9) 0.0350(12) Uani 1 1 d . . . . .
O5 O 0.54840(17) 0.4601(4) 0.45662(8) 0.0344(12) Uani 1 1 d . . . . .
O6 O 0.64061(19) 0.4775(3) 0.45227(9) 0.0365(12) Uani 1 1 d . . . . .
O7 O 0.68466(17) 0.4374(3) 0.42029(9) 0.0355(12) Uani 1 1 d . . . . .
O8 O 0.65157(17) 0.2833(3) 0.42016(9) 0.0346(12) Uani 1 1 d . . . . .
O9 O 0.54552(18) 0.2495(3) 0.42782(8) 0.0331(12) Uani 1 1 d . . . . .
O10 O 0.48796(17) 0.3788(3) 0.42737(8) 0.0290(11) Uani 1 1 d . . . . .
O11 O 0.52625(17) 0.5700(3) 0.42741(8) 0.0298(11) Uani 1 1 d . . . . .
O12 O 0.61385(17) 0.5930(3) 0.42104(8) 0.0310(11) Uani 1 1 d . . . . .
O13 O 0.58392(16) 0.4188(3) 0.42154(8) 0.0279(10) Uani 1 1 d . . . . .
O14 O 0.59686(18) 0.1699(3) 0.39704(9) 0.0335(12) Uani 1 1 d . . . . .
O15 O 0.48689(17) 0.2809(3) 0.39446(8) 0.0300(11) Uani 1 1 d . . . . .
O16 O 0.44748(16) 0.5068(3) 0.40358(8) 0.0298(11) Uani 1 1 d . . . . .
O17 O 0.54900(16) 0.6225(3) 0.38979(8) 0.0288(11) Uani 1 1 d . . . . .
O18 O 0.67998(17) 0.5768(3) 0.39227(9) 0.0346(12) Uani 1 1 d . . . . .
O19 O 0.67654(18) 0.3508(4) 0.38460(10) 0.0393(13) Uani 1 1 d . . . . .
O20 O 0.57848(16) 0.3267(3) 0.38968(8) 0.0275(10) Uani 1 1 d . . . . .
O21 O 0.52459(16) 0.4520(3) 0.39184(8) 0.0261(10) Uani 1 1 d . . . . .
O22 O 0.61018(17) 0.4762(3) 0.38774(8) 0.0311(11) Uani 1 1 d . . . . .
O23 O 0.7515(2) 0.4615(4) 0.39328(11) 0.0492(16) Uani 1 1 d . . . . .
O24 O 0.6284(2) 0.2329(4) 0.36045(10) 0.0441(14) Uani 1 1 d . . . . .
O25 O 0.6904(2) 0.1756(4) 0.39059(11) 0.0501(16) Uani 1 1 d . . . . .
O26 O 0.5098(2) 0.1138(4) 0.40576(9) 0.0404(13) Uani 1 1 d . . . . .
O27 O 0.40147(18) 0.3537(4) 0.40438(9) 0.0391(13) Uani 1 1 d . . . . .
O28 O 0.44127(19) 0.3975(3) 0.36946(8) 0.0351(12) Uani 1 1 d . . . . .
O29 O 0.46607(18) 0.6782(3) 0.40622(8) 0.0339(12) Uani 1 1 d . . . . .
O30 O 0.62933(18) 0.7256(3) 0.39257(10) 0.0385(13) Uani 1 1 d . . . . .
O31 O 0.61223(19) 0.6186(3) 0.36063(9) 0.0373(12) Uani 1 1 d . . . . .
N1 N 0.6908(2) 0.4772(5) 0.35761(12) 0.0424(17) Uani 1 1 d . . . . .
N2 N 0.5357(2) 0.5927(4) 0.13204(10) 0.0290(13) Uani 1 1 d . . . . .
N3 N 0.5262(2) 0.1808(4) 0.36661(10) 0.0349(14) Uani 1 1 d . . . . .
C1 C 0.7165(3) 0.5380(7) 0.34955(16) 0.051(2) Uani 1 1 d . . . . .
H1 H 0.733304 0.575203 0.359065 0.061 Uiso 1 1 calc R U . . .
C2 C 0.7206(3) 0.5509(6) 0.32860(17) 0.053(2) Uani 1 1 d . . . . .
H2 H 0.740002 0.594510 0.323795 0.063 Uiso 1 1 calc R U . . .
C3 C 0.6948(4) 0.4968(7) 0.31454(17) 0.056(2) Uani 1 1 d . . . . .
C5 C 0.6663(4) 0.4278(7) 0.34404(18) 0.061(3) Uani 1 1 d . . . . .
H5 H 0.647002 0.385038 0.349301 0.073 Uiso 1 1 calc R U . . .
C6 C 0.6978(4) 0.5067(7) 0.29193(17) 0.061(3) Uani 1 1 d . . . . .
C7 C 0.7210(4) 0.5662(7) 0.28146(16) 0.055(3) Uani 1 1 d . . . . .
H7 H 0.739213 0.610201 0.288154 0.066 Uiso 1 1 calc R U . . .
C8 C 0.7151(4) 0.5558(8) 0.25953(17) 0.066(3) Uani 1 1 d . . . . .
C9 C 0.6880(6) 0.4859(9) 0.2535(2) 0.085(4) Uani 1 1 d . . . . .
C10 C 0.6756(7) 0.4500(9) 0.2322(2) 0.114(6) Uani 1 1 d . . . . .
H10A H 0.643516 0.466801 0.227448 0.171 Uiso 1 1 calc R U . . .
H10B H 0.677607 0.387886 0.232788 0.171 Uiso 1 1 calc R U . . .
H10C H 0.697368 0.471678 0.222420 0.171 Uiso 1 1 calc R U . . .
C11 C 0.5119(3) 0.6182(6) 0.14801(13) 0.041(2) Uani 1 1 d . . . . .
H11 H 0.479327 0.629639 0.145464 0.050 Uiso 1 1 calc R U . . .
C12 C 0.5325(3) 0.6289(7) 0.16818(13) 0.049(2) Uani 1 1 d . . . . .
H12 H 0.514266 0.647172 0.179107 0.059 Uiso 1 1 calc R U . . .
C13 C 0.5799(3) 0.6125(5) 0.17217(13) 0.0390(18) Uani 1 1 d . . . . .
C14 C 0.6042(3) 0.5861(5) 0.15580(13) 0.0370(18) Uani 1 1 d . . . . .
H14 H 0.636744 0.574304 0.157870 0.044 Uiso 1 1 calc R U . . .
C15 C 0.5808(3) 0.5767(5) 0.13614(12) 0.0338(17) Uani 1 1 d . . . . .
H15 H 0.598254 0.557807 0.125020 0.041 Uiso 1 1 calc R U . . .
C16 C 0.6050(3) 0.6248(6) 0.19286(14) 0.044(2) Uani 1 1 d . . . . .
C17 C 0.6514(3) 0.6279(7) 0.19725(14) 0.049(2) Uani 1 1 d . . . . .
H17 H 0.673365 0.621292 0.186985 0.058 Uiso 1 1 calc R U . . .
C18 C 0.6650(4) 0.6421(7) 0.21920(16) 0.060(3) Uani 1 1 d . . . . .
C19 C 0.6262(4) 0.6531(9) 0.23078(17) 0.071(3) Uani 1 1 d . . . . .
C20 C 0.6254(6) 0.6684(13) 0.2535(2) 0.117(7) Uani 1 1 d . . . . .
H20A H 0.623289 0.613955 0.260785 0.175 Uiso 1 1 calc R U . . .
H20B H 0.598112 0.703447 0.256110 0.175 Uiso 1 1 calc R U . . .
H20C H 0.654109 0.697885 0.258667 0.175 Uiso 1 1 calc R U . . .
C21 C 0.7346(4) 0.6133(9) 0.24476(18) 0.073(3) Uani 1 1 d D . . . .
C22 C 0.7135(4) 0.6470(8) 0.22718(17) 0.064(3) Uani 1 1 d D . . . .
C23 C 0.7459(13) 0.7010(16) 0.2162(5) 0.083(4) Uani 0.5 1 d D . P A 2
C23' C 0.7484(9) 0.6926(15) 0.2156(7) 0.083(4) Uani 0.5 1 d D . P B 1
C24 C 0.7829(8) 0.7264(16) 0.2336(4) 0.055(5) Uani 0.5 1 d D . P B 1
C24' C 0.8006(9) 0.672(2) 0.2260(5) 0.078(9) Uani 0.5 1 d D . P A 2
C25 C 0.7823(7) 0.6539(13) 0.2490(4) 0.072(9) Uani 0.5 1 d D . P B 1
C25' C 0.7874(6) 0.6199(19) 0.2445(3) 0.094(13) Uani 0.5 1 d D . P A 2
C31 C 0.5410(3) 0.1061(5) 0.35939(13) 0.0363(18) Uani 1 1 d . . . . .
H31 H 0.558894 0.069915 0.368816 0.044 Uiso 1 1 calc R U . . .
C32 C 0.5318(3) 0.0794(6) 0.33928(14) 0.044(2) Uani 1 1 d . . . . .
H32 H 0.543311 0.026205 0.334932 0.053 Uiso 1 1 calc R U . . .
C33 C 0.5052(3) 0.1311(6) 0.32503(13) 0.0412(19) Uani 1 1 d . . . . .
C34 C 0.4917(4) 0.2083(6) 0.33233(14) 0.049(2) Uani 1 1 d . . . . .
H34 H 0.474971 0.246757 0.323096 0.058 Uiso 1 1 calc R U . . .
C35 C 0.5020(3) 0.2308(5) 0.35295(13) 0.0359(17) Uani 1 1 d . . . . .
H35 H 0.491328 0.284196 0.357607 0.043 Uiso 1 1 calc R U . . .
C36 C 0.4927(4) 0.1024(6) 0.30389(14) 0.050(2) Uani 1 1 d . . . . .
C37 C 0.5045(3) 0.0288(6) 0.29426(13) 0.045(2) Uani 1 1 d . . . . .
H37 H 0.523855 -0.013594 0.301020 0.054 Uiso 1 1 calc R U . . .
C38 C 0.4855(4) 0.0216(6) 0.27332(14) 0.047(2) Uani 1 1 d . . . . .
C39 C 0.4561(4) 0.0904(7) 0.26722(15) 0.053(2) Uani 1 1 d . . . . .
C40 C 0.4281(4) 0.1055(9) 0.24715(17) 0.068(3) Uani 1 1 d . . . . .
H40A H 0.446568 0.139058 0.237870 0.101 Uiso 1 1 calc R U . . .
H40B H 0.399478 0.136553 0.249788 0.101 Uiso 1 1 calc R U . . .
H40C H 0.419777 0.050954 0.240519 0.101 Uiso 1 1 calc R U . . .
C41 C 0.4949(4) -0.0490(6) 0.26004(13) 0.048(2) Uani 1 1 d . . . . .
C42 C 0.500(2) -0.133(4) 0.2676(11) 0.09(2) Uani 0.5 1 d . . P C 1
C42' C 0.4879(14) -0.143(2) 0.2682(6) 0.038(6) Uani 0.5 1 d . . P D 2
C43 C 0.4911(18) -0.1966(14) 0.2502(13) 0.066(16) Uani 0.5 1 d . . P . .
C44 C 0.7335(2) 0.7600(5) 0.45757(12) 0.0278(15) Uani 1 1 d . . . . .
C45 C 0.7072(3) 0.6956(4) 0.44719(12) 0.0313(16) Uani 1 1 d . . . . .
H45 H 0.674227 0.701566 0.444726 0.038 Uiso 1 1 calc R U . . .
C46 C 0.7291(3) 0.6237(5) 0.44054(13) 0.0379(18) Uani 1 1 d . . . . .
H46 H 0.711227 0.579949 0.433493 0.045 Uiso 1 1 calc R U . . .
C47 C 0.7774(3) 0.6154(6) 0.44421(14) 0.042(2) Uani 1 1 d . . . . .
H47 H 0.792807 0.566967 0.439194 0.051 Uiso 1 1 calc R U . . .
C48 C 0.8031(3) 0.6776(5) 0.45515(14) 0.0398(19) Uani 1 1 d . . . . .
H48 H 0.835895 0.670398 0.458164 0.048 Uiso 1 1 calc R U . . .
C49 C 0.7813(3) 0.7506(5) 0.46175(13) 0.0335(17) Uani 1 1 d . . . . .
H49 H 0.799090 0.793609 0.469070 0.040 Uiso 1 1 calc R U . . .
C50 C 0.7484(3) 0.9238(5) 0.47863(12) 0.0306(15) Uani 1 1 d . . . . .
C51 C 0.7802(3) 0.9671(5) 0.46717(13) 0.0377(18) Uani 1 1 d . . . . .
H51 H 0.778087 0.963551 0.452348 0.045 Uiso 1 1 calc R U . . .
C52 C 0.8148(3) 1.0153(6) 0.47759(14) 0.045(2) Uani 1 1 d . . . . .
H52 H 0.836535 1.045340 0.469874 0.054 Uiso 1 1 calc R U . . .
C53 C 0.8182(3) 1.0202(5) 0.49924(14) 0.0396(19) Uani 1 1 d . . . . .
H53 H 0.842249 1.053265 0.506334 0.047 Uiso 1 1 calc R U . . .
C54 C 0.7865(3) 0.9767(6) 0.51043(13) 0.0391(18) Uani 1 1 d . . . . .
H54 H 0.788843 0.979888 0.525266 0.047 Uiso 1 1 calc R U . . .
C55 C 0.7515(3) 0.9289(5) 0.50025(13) 0.0333(16) Uani 1 1 d . . . . .
H55 H 0.729539 0.899553 0.508000 0.040 Uiso 1 1 calc R U . . .
C56 C 0.6829(3) 0.9123(5) 0.44178(12) 0.0298(15) Uani 1 1 d . . . . .
C57 C 0.6772(3) 0.8711(5) 0.42253(13) 0.0384(18) Uani 1 1 d . . . . .
H57 H 0.685927 0.813190 0.421331 0.046 Uiso 1 1 calc R U . . .
C58 C 0.6587(3) 0.9156(6) 0.40511(13) 0.042(2) Uani 1 1 d . . . . .
H58 H 0.654368 0.888103 0.391926 0.050 Uiso 1 1 calc R U . . .
C59 C 0.6467(3) 0.9999(5) 0.40704(13) 0.0359(18) Uani 1 1 d . . . . .
H59 H 0.634496 1.030507 0.395061 0.043 Uiso 1 1 calc R U . . .
C60 C 0.6522(3) 1.0403(5) 0.42608(14) 0.043(2) Uani 1 1 d . . . . .
H60 H 0.643412 1.098151 0.427307 0.052 Uiso 1 1 calc R U . . .
C61 C 0.6707(3) 0.9956(5) 0.44355(13) 0.0409(19) Uani 1 1 d . . . . .
H61 H 0.674742 1.023198 0.456739 0.049 Uiso 1 1 calc R U . . .
C62 C 0.6596(3) 0.8329(5) 0.48166(12) 0.0299(15) Uani 1 1 d . . . . .
C63 C 0.6327(3) 0.9007(6) 0.48855(14) 0.044(2) Uani 1 1 d . . . . .
H63 H 0.639250 0.957407 0.484672 0.053 Uiso 1 1 calc R U . . .
C64 C 0.5962(3) 0.8833(7) 0.50117(15) 0.049(2) Uani 1 1 d . . . . .
H64 H 0.577469 0.928251 0.505819 0.059 Uiso 1 1 calc R U . . .
C65 C 0.5875(3) 0.8009(7) 0.50684(14) 0.047(2) Uani 1 1 d . . . . .
H65 H 0.562751 0.789403 0.515492 0.056 Uiso 1 1 calc R U . . .
C66 C 0.6138(3) 0.7356(6) 0.50022(13) 0.0415(19) Uani 1 1 d . . . . .
H66 H 0.607053 0.678970 0.504123 0.050 Uiso 1 1 calc R U . . .
C67 C 0.6506(3) 0.7512(5) 0.48781(12) 0.0342(17) Uani 1 1 d . . . . .
H67 H 0.669436 0.705610 0.483586 0.041 Uiso 1 1 calc R U . . .
C68 C 0.4313(3) 0.6650(6) 0.47088(13) 0.041(2) Uani 1 1 d . . . . .
C69 C 0.4392(3) 0.6228(6) 0.49037(13) 0.041(2) Uani 1 1 d . . . . .
H69 H 0.441531 0.655101 0.502912 0.050 Uiso 1 1 calc R U . . .
C70 C 0.4435(3) 0.5364(6) 0.49141(15) 0.046(2) Uani 1 1 d . . . . .
H70 H 0.448969 0.509037 0.504562 0.055 Uiso 1 1 calc R U . . .
C71 C 0.4399(3) 0.4897(7) 0.47337(18) 0.059(3) Uani 1 1 d . . . . .
H71 H 0.443302 0.429749 0.473965 0.071 Uiso 1 1 calc R U . . .
C72 C 0.4312(4) 0.5297(8) 0.45430(17) 0.074(4) Uani 1 1 d . . . . .
H72 H 0.427534 0.496599 0.441909 0.088 Uiso 1 1 calc R U . . .
C73 C 0.4278(4) 0.6161(8) 0.45297(15) 0.058(3) Uani 1 1 d . . . . .
H73 H 0.423077 0.642633 0.439673 0.070 Uiso 1 1 calc R U . . .
C74 C 0.4756(3) 0.8131(6) 0.45374(14) 0.049(2) Uani 1 1 d . . . . .
C75 C 0.5161(3) 0.7646(5) 0.45310(14) 0.0393(19) Uani 1 1 d . . . . .
H75 H 0.518749 0.711221 0.459973 0.047 Uiso 1 1 calc R U . . .
C76 C 0.5523(3) 0.7955(6) 0.44229(14) 0.044(2) Uani 1 1 d . . . . .
H76 H 0.579833 0.762303 0.441485 0.052 Uiso 1 1 calc R U . . .
C77 C 0.5492(4) 0.8744(7) 0.43257(15) 0.054(2) Uani 1 1 d . . . . .
H77 H 0.574938 0.895963 0.425720 0.064 Uiso 1 1 calc R U . . .
C78 C 0.5087(5) 0.9210(7) 0.43290(16) 0.067(3) Uani 1 1 d . . . . .
H78 H 0.505999 0.973796 0.425727 0.081 Uiso 1 1 calc R U . . .
C79 C 0.4723(4) 0.8919(7) 0.44348(17) 0.069(4) Uani 1 1 d . . . . .
H79 H 0.444710 0.925117 0.443914 0.083 Uiso 1 1 calc R U . . .
C80 C 0.3756(4) 0.8158(11) 0.45588(17) 0.100(6) Uani 1 1 d . . . . .
C81 C 0.3710(4) 0.8169(8) 0.4349(2) 0.073(3) Uani 1 1 d . . . . .
H81 H 0.395282 0.795413 0.427044 0.088 Uiso 1 1 calc R U . . .
C82 C 0.3296(5) 0.8506(8) 0.4246(2) 0.075(4) Uani 1 1 d . . . . .
H82 H 0.324900 0.851158 0.409789 0.090 Uiso 1 1 calc R U . . .
C83 C 0.2968(3) 0.8821(9) 0.43679(18) 0.068(3) Uani 1 1 d . . . . .
H83 H 0.266546 0.894771 0.430391 0.082 Uiso 1 1 calc R U . . .
C84 C 0.3049(4) 0.8960(8) 0.4572(2) 0.069(3) Uani 1 1 d . . . . .
H84 H 0.283357 0.926526 0.464833 0.083 Uiso 1 1 calc R U . . .
C85 C 0.3457(4) 0.8644(7) 0.4666(2) 0.071(4) Uani 1 1 d . . . . .
H85 H 0.353563 0.876459 0.480940 0.086 Uiso 1 1 calc R U . . .
C86 C 0.4360(4) 0.8282(7) 0.49433(16) 0.058(3) Uani 1 1 d . . . . .
C87 C 0.4037(5) 0.8081(6) 0.50886(18) 0.069(4) Uani 1 1 d . . . . .
H87 H 0.379812 0.767168 0.505679 0.082 Uiso 1 1 calc R U . . .
C88 C 0.4073(6) 0.8497(7) 0.52814(19) 0.082(5) Uani 1 1 d . . . . .
H88 H 0.384527 0.839910 0.537870 0.099 Uiso 1 1 calc R U . . .
C89 C 0.4425(6) 0.9030(8) 0.53293(19) 0.081(4) Uani 1 1 d . . . . .
H89 H 0.444795 0.930529 0.546148 0.097 Uiso 1 1 calc R U . . .
C90 C 0.4758(5) 0.9188(9) 0.51904(17) 0.073(4) Uani 1 1 d . . . . .
H90 H 0.501431 0.955468 0.522857 0.088 Uiso 1 1 calc R U . . .
C91 C 0.4718(4) 0.8813(8) 0.49955(17) 0.062(3) Uani 1 1 d . . . . .
H91 H 0.494306 0.893021 0.489809 0.074 Uiso 1 1 calc R U . . .
C92 C 0.4549(3) 0.8800(6) 0.35568(15) 0.044(2) Uani 1 1 d . . . . .
C93 C 0.4789(3) 0.8690(8) 0.37496(16) 0.057(3) Uani 1 1 d . . . . .
H93 H 0.463738 0.880195 0.387324 0.068 Uiso 1 1 calc R U . . .
C94 C 0.5244(3) 0.8420(8) 0.37637(17) 0.063(3) Uani 1 1 d . . . . .
H94 H 0.540238 0.833263 0.389774 0.076 Uiso 1 1 calc R U . . .
C95 C 0.5478(3) 0.8271(6) 0.35890(17) 0.051(2) Uani 1 1 d . . . . .
H95 H 0.579573 0.809248 0.360114 0.062 Uiso 1 1 calc R U . . .
C96 C 0.5243(4) 0.8386(7) 0.33947(17) 0.056(3) Uani 1 1 d . . . . .
H96 H 0.540130 0.828729 0.327212 0.068 Uiso 1 1 calc R U . . .
C97 C 0.4784(3) 0.8642(6) 0.33775(15) 0.046(2) Uani 1 1 d . . . . .
H97 H 0.462471 0.871264 0.324321 0.055 Uiso 1 1 calc R U . . .
C98 C 0.3753(3) 0.9302(6) 0.32663(14) 0.042(2) Uani 1 1 d . . . . .
C99 C 0.3697(5) 0.8622(7) 0.31290(18) 0.068(3) Uani 1 1 d . . . . .
H99 H 0.374758 0.805678 0.317760 0.081 Uiso 1 1 calc R U . . .
C100 C 0.3566(5) 0.8777(10) 0.2920(2) 0.087(4) Uani 1 1 d . . . . .
H100 H 0.354437 0.832047 0.282337 0.104 Uiso 1 1 calc R U . . .
C101 C 0.3469(5) 0.9588(9) 0.2853(2) 0.079(4) Uani 1 1 d . . . . .
H101 H 0.336630 0.968807 0.271123 0.095 Uiso 1 1 calc R U . . .
C102 C 0.3518(5) 1.0251(7) 0.29896(19) 0.072(3) Uani 1 1 d . . . . .
H102 H 0.345454 1.081360 0.294206 0.086 Uiso 1 1 calc R U . . .
C103 C 0.3660(3) 1.0103(6) 0.31960(16) 0.050(2) Uani 1 1 d . . . . .
H103 H 0.369361 1.056665 0.329070 0.060 Uiso 1 1 calc R U . . .
C104 C 0.3858(3) 1.0041(6) 0.36847(14) 0.043(2) Uani 1 1 d . . . . .
C105 C 0.4158(3) 1.0704(7) 0.36774(18) 0.058(3) Uani 1 1 d . . . . .
H105 H 0.443784 1.064652 0.360772 0.070 Uiso 1 1 calc R U . . .
C106 C 0.4055(4) 1.1468(7) 0.37725(19) 0.063(3) Uani 1 1 d . . . . .
H106 H 0.426350 1.193593 0.376582 0.076 Uiso 1 1 calc R U . . .
C107 C 0.3657(3) 1.1552(7) 0.38757(17) 0.056(3) Uani 1 1 d . . . . .
H107 H 0.358768 1.207925 0.393821 0.068 Uiso 1 1 calc R U . . .
C108 C 0.3359(4) 1.0883(6) 0.38891(17) 0.054(2) Uani 1 1 d . . . . .
H108 H 0.308755 1.094005 0.396433 0.064 Uiso 1 1 calc R U . . .
C109 C 0.3453(3) 1.0104(6) 0.37914(15) 0.046(2) Uani 1 1 d . . . . .
H109 H 0.324563 0.963505 0.379832 0.055 Uiso 1 1 calc R U . . .
C110 C 0.3579(3) 0.8264(5) 0.36238(14) 0.0400(19) Uani 1 1 d . . . . .
C111 C 0.3748(3) 0.7650(6) 0.37686(15) 0.046(2) Uani 1 1 d . . . . .
H111 H 0.407245 0.762886 0.381352 0.055 Uiso 1 1 calc R U . . .
C112 C 0.3442(4) 0.7079(7) 0.38448(17) 0.057(3) Uani 1 1 d . . . . .
H112 H 0.355714 0.667025 0.394479 0.068 Uiso 1 1 calc R U . . .
C113 C 0.2973(3) 0.7083(7) 0.37808(18) 0.058(3) Uani 1 1 d . . . . .
H113 H 0.276631 0.668202 0.383511 0.069 Uiso 1 1 calc R U . . .
C114 C 0.2809(3) 0.7681(7) 0.36354(19) 0.058(3) Uani 1 1 d . . . . .
H114 H 0.248532 0.768402 0.358959 0.069 Uiso 1 1 calc R U . . .
C115 C 0.3100(3) 0.8272(6) 0.35553(17) 0.052(2) Uani 1 1 d . . . . .
H115 H 0.297931 0.867837 0.345560 0.062 Uiso 1 1 calc R U . . .
C117 C 0.6676(5) 0.4352(7) 0.32282(19) 0.072(3) Uani 1 1 d . . . . .
H4 H 0.649564 0.397790 0.313795 0.086 Uiso 1 1 calc R U . . .
N5 N 0.3992(4) 1.0495(6) 0.4458(2) 0.080(3) Uani 1 1 d . . . . .
C118 C 0.4129(3) 1.1128(6) 0.44127(16) 0.047(2) Uani 1 1 d . . . . .
C119 C 0.4292(4) 1.1975(8) 0.43613(17) 0.064(3) Uani 1 1 d . . . . .
H11A H 0.404067 1.238739 0.437625 0.096 Uiso 1 1 calc R U . . .
H11B H 0.438132 1.198015 0.421687 0.096 Uiso 1 1 calc R U . . .
H11C H 0.456441 1.212492 0.445627 0.096 Uiso 1 1 calc R U . . .

loop_
_atom_site_aniso_label
_atom_site_aniso_U_11
_atom_site_aniso_U_22
_atom_site_aniso_U_33
_atom_site_aniso_U_23
_atom_site_aniso_U_13
_atom_site_aniso_U_12
Mo1 0.0261(3) 0.0303(3) 0.0448(4) 0.0104(3) -0.0083(3) 0.0023(2)
Mo2 0.0296(3) 0.0300(3) 0.0305(3) 0.0063(2) -0.0031(2) -0.0010(2)
Mo3 0.0281(3) 0.0288(3) 0.0339(3) 0.0027(2) -0.0076(2) -0.0005(2)
Mo4 0.0215(3) 0.0284(3) 0.0549(4) 0.0084(3) 0.0034(3) 0.0027(2)
Mo5 0.0312(3) 0.0238(3) 0.0558(4) 0.0051(3) 0.0088(3) 0.0062(2)
Mo6 0.0293(3) 0.0215(3) 0.0377(3) 0.0049(2) 0.0018(2) 0.0007(2)
Mo7 0.0232(3) 0.0252(3) 0.0333(3) 0.0017(2) -0.0025(2) 0.0004(2)
Mo8 0.0233(3) 0.0230(3) 0.0309(3) 0.0020(2) -0.0032(2) 0.0028(2)
Mo9 0.0247(3) 0.0224(3) 0.0422(3) 0.0060(2) -0.0011(2) -0.0016(2)
S1 0.181(4) 0.075(2) 0.070(2) -0.0163(18) 0.022(2) -0.051(3)
S2 0.0657(17) 0.113(3) 0.0406(13) -0.0142(15) -0.0048(12) 0.0273(17)
S3 0.0623(15) 0.0565(15) 0.0471(13) 0.0007(11) 0.0060(11) 0.0157(12)
P1 0.0231(8) 0.0215(8) 0.0342(9) 0.0035(7) -0.0019(7) 0.0020(7)
P2 0.0245(8) 0.0244(9) 0.0334(9) 0.0031(7) -0.0003(7) 0.0013(7)
P3 0.0477(13) 0.0700(17) 0.0411(12) 0.0215(12) 0.0151(10) 0.0372(13)
P4 0.0342(10) 0.0338(11) 0.0491(12) 0.0004(9) 0.0085(9) 0.0010(9)
F1 0.146(16) 0.138(17) 0.189(19) 0.026(15) 0.014(15) -0.028(14)
F1' 0.19(2) 0.101(14) 0.052(9) 0.052(10) -0.043(12) -0.062(15)
F2 0.063(14) 0.28(5) 0.080(16) 0.02(2) -0.004(10) -0.05(2)
F2' 0.045(9) 0.15(2) 0.099(16) 0.050(14) -0.004(9) -0.020(11)
F3 0.142(15) 0.100(13) 0.076(10) -0.026(9) 0.019(10) -0.059(12)
F3' 0.191(17) 0.163(17) 0.139(15) 0.025(13) 0.026(14) 0.032(15)
F4 0.058(9) 0.098(13) 0.077(11) 0.021(10) -0.012(8) -0.015(9)
F4' 0.13(2) 0.14(2) 0.14(2) 0.008(15) -0.029(15) 0.011(15)
F5 0.111(19) 0.16(2) 0.129(18) -0.042(18) -0.037(14) -0.066(18)
F5' 0.106(13) 0.143(16) 0.073(11) 0.020(11) -0.059(10) -0.038(13)
F6 0.038(7) 0.134(14) 0.154(17) 0.006(13) 0.018(10) 0.009(9)
F6' 0.128(17) 0.20(2) 0.123(16) 0.011(15) 0.009(13) 0.008(15)
F7 0.121(14) 0.074(10) 0.057(9) -0.004(7) -0.007(10) 0.031(11)
F7' 0.146(18) 0.039(7) 0.041(8) 0.011(6) -0.016(11) 0.021(12)
F8 0.17(2) 0.058(9) 0.068(11) 0.019(9) 0.062(14) 0.019(13)
F8' 0.131(14) 0.049(8) 0.071(10) 0.005(7) 0.046(10) -0.014(8)
F9 0.23(4) 0.052(7) 0.06(4) 0.008(13) 0.06(3) 0.03(3)
F10 0.096(12) 0.085(12) 0.129(15) -0.004(11) 0.009(11) -0.027(10)
O1 0.038(3) 0.046(4) 0.058(4) 0.017(3) -0.014(3) 0.002(3)
O2 0.038(3) 0.040(3) 0.034(3) 0.007(2) -0.003(2) -0.002(2)
O3 0.037(3) 0.034(3) 0.041(3) -0.002(2) -0.011(2) 0.003(2)
O4 0.028(3) 0.030(3) 0.045(3) 0.010(2) -0.009(2) 0.006(2)
O5 0.026(3) 0.038(3) 0.039(3) 0.007(2) -0.002(2) 0.001(2)
O6 0.034(3) 0.033(3) 0.041(3) 0.003(2) -0.008(2) -0.003(2)
O7 0.024(3) 0.029(3) 0.052(3) 0.010(2) -0.007(2) 0.000(2)
O8 0.027(3) 0.025(3) 0.052(3) 0.007(2) 0.000(2) 0.004(2)
O9 0.031(3) 0.029(3) 0.039(3) 0.008(2) -0.004(2) 0.001(2)
O10 0.026(2) 0.028(3) 0.032(3) 0.005(2) 0.000(2) 0.000(2)
O11 0.026(2) 0.029(3) 0.033(3) 0.001(2) -0.004(2) -0.003(2)
O12 0.028(3) 0.027(3) 0.037(3) 0.001(2) -0.007(2) 0.003(2)
O13 0.023(2) 0.027(3) 0.032(3) 0.004(2) -0.0032(19) 0.005(2)
O14 0.030(3) 0.019(2) 0.052(3) 0.005(2) 0.001(2) 0.005(2)
O15 0.029(3) 0.025(3) 0.035(3) 0.000(2) 0.000(2) -0.006(2)
O16 0.017(2) 0.038(3) 0.034(3) 0.006(2) -0.0002(19) 0.000(2)
O17 0.024(2) 0.026(3) 0.036(3) 0.006(2) 0.000(2) 0.001(2)
O18 0.024(3) 0.023(3) 0.056(3) 0.009(2) 0.001(2) -0.001(2)
O19 0.027(3) 0.031(3) 0.061(4) 0.006(3) 0.011(2) 0.006(2)
O20 0.023(2) 0.022(2) 0.038(3) 0.004(2) 0.003(2) 0.0009(19)
O21 0.022(2) 0.023(2) 0.032(3) 0.002(2) -0.0041(19) 0.0005(19)
O22 0.027(3) 0.030(3) 0.035(3) 0.002(2) -0.002(2) 0.008(2)
O23 0.034(3) 0.037(3) 0.077(5) 0.014(3) 0.005(3) 0.004(3)
O24 0.043(3) 0.034(3) 0.058(4) -0.002(3) 0.019(3) -0.003(3)
O25 0.038(3) 0.040(3) 0.073(4) 0.012(3) 0.013(3) 0.006(3)
O26 0.039(3) 0.036(3) 0.046(3) 0.006(3) 0.002(3) 0.004(3)
O27 0.028(3) 0.038(3) 0.050(3) -0.001(3) -0.003(2) 0.002(2)
O28 0.037(3) 0.029(3) 0.038(3) 0.000(2) -0.005(2) -0.001(2)
O29 0.030(3) 0.035(3) 0.035(3) 0.002(2) -0.005(2) -0.001(2)
O30 0.030(3) 0.027(3) 0.058(4) 0.010(3) -0.001(2) 0.001(2)
O31 0.036(3) 0.028(3) 0.047(3) 0.009(2) 0.004(2) 0.002(2)
N1 0.039(4) 0.033(4) 0.055(4) 0.006(3) 0.007(3) 0.001(3)
N2 0.024(3) 0.027(3) 0.035(3) -0.003(3) -0.003(2) -0.005(2)
N3 0.037(4) 0.031(3) 0.037(4) 0.004(3) 0.002(3) 0.004(3)
C1 0.048(5) 0.050(6) 0.055(6) 0.005(5) 0.006(4) -0.003(4)
C2 0.044(5) 0.045(5) 0.070(7) -0.004(5) 0.008(5) -0.007(4)
C3 0.070(7) 0.043(5) 0.056(6) -0.001(5) 0.009(5) 0.000(5)
C5 0.072(7) 0.046(6) 0.065(7) 0.005(5) 0.003(5) -0.022(5)
C6 0.077(7) 0.052(6) 0.054(6) -0.006(5) 0.006(5) 0.008(5)
C7 0.050(6) 0.057(6) 0.054(6) 0.013(5) -0.012(4) 0.002(5)
C8 0.069(7) 0.080(8) 0.046(6) 0.012(6) -0.012(5) -0.002(6)
C9 0.121(12) 0.070(9) 0.066(8) -0.010(7) 0.012(8) -0.011(8)
C10 0.22(2) 0.066(9) 0.061(8) -0.008(7) 0.021(10) 0.012(11)
C11 0.033(4) 0.053(5) 0.038(4) -0.012(4) 0.002(3) 0.002(4)
C12 0.038(5) 0.080(7) 0.030(4) -0.007(4) 0.003(3) 0.004(5)
C13 0.049(5) 0.035(4) 0.033(4) 0.001(3) -0.004(3) -0.004(4)
C14 0.029(4) 0.042(5) 0.039(4) -0.004(4) -0.004(3) -0.008(3)
C15 0.035(4) 0.034(4) 0.032(4) -0.007(3) -0.001(3) -0.008(3)
C16 0.042(5) 0.053(5) 0.037(4) 0.002(4) -0.007(4) -0.006(4)
C17 0.050(5) 0.061(6) 0.034(4) 0.006(4) -0.006(4) -0.002(5)
C18 0.062(6) 0.064(7) 0.048(6) 0.004(5) -0.029(5) -0.007(5)
C19 0.076(8) 0.092(9) 0.045(6) -0.011(6) -0.006(5) 0.028(7)
C20 0.118(12) 0.172(18) 0.055(8) -0.042(10) -0.026(8) 0.057(12)
C21 0.058(6) 0.095(9) 0.060(7) 0.016(6) -0.028(5) -0.003(6)
C22 0.073(7) 0.066(7) 0.048(6) 0.013(5) -0.018(5) -0.008(6)
C23 0.093(11) 0.087(11) 0.065(8) 0.015(8) -0.025(7) -0.017(9)
C23' 0.093(11) 0.087(11) 0.065(8) 0.015(8) -0.025(7) -0.017(9)
C24 0.043(12) 0.061(15) 0.060(13) 0.019(12) 0.005(10) 0.001(11)
C24' 0.056(15) 0.070(18) 0.10(2) 0.039(17) -0.028(15) -0.020(14)
C25 0.081(18) 0.079(19) 0.053(15) -0.012(14) -0.015(13) 0.015(15)
C25' 0.064(10) 0.15(4) 0.061(18) 0.04(2) -0.027(14) -0.028(18)
C31 0.038(4) 0.023(4) 0.048(5) 0.004(3) 0.001(3) 0.009(3)
C32 0.052(5) 0.033(4) 0.047(5) -0.002(4) 0.002(4) 0.009(4)
C33 0.049(5) 0.035(4) 0.040(4) 0.005(4) 0.006(4) 0.007(4)
C34 0.077(7) 0.029(4) 0.041(5) 0.006(4) 0.003(4) 0.006(4)
C35 0.042(4) 0.021(4) 0.046(5) 0.001(3) 0.009(4) 0.001(3)
C36 0.072(6) 0.037(5) 0.040(5) 0.007(4) 0.004(4) -0.001(5)
C37 0.061(6) 0.040(5) 0.036(4) 0.003(4) 0.009(4) 0.013(4)
C38 0.064(6) 0.042(5) 0.036(5) 0.004(4) 0.010(4) -0.007(4)
C39 0.064(6) 0.050(6) 0.045(5) 0.004(4) 0.010(4) 0.004(5)
C40 0.049(6) 0.093(9) 0.062(7) -0.002(6) 0.009(5) 0.015(6)
C41 0.060(6) 0.050(6) 0.034(4) 0.002(4) 0.008(4) 0.006(5)
C42 0.11(5) 0.09(3) 0.08(2) 0.03(2) 0.06(3) -0.02(3)
C42' 0.047(15) 0.036(12) 0.035(13) -0.004(11) 0.032(11) -0.013(11)
C43 0.10(5) 0.042(10) 0.059(11) 0.02(2) 0.02(3) 0.04(2)
C44 0.024(3) 0.025(4) 0.035(4) 0.002(3) 0.004(3) 0.002(3)
C45 0.031(4) 0.018(3) 0.043(4) 0.004(3) -0.006(3) -0.001(3)
C46 0.044(5) 0.021(4) 0.048(5) 0.000(3) -0.005(4) -0.002(3)
C47 0.042(5) 0.031(4) 0.054(5) 0.003(4) 0.008(4) 0.003(4)
C48 0.028(4) 0.032(4) 0.059(5) 0.008(4) 0.006(4) 0.009(3)
C49 0.023(3) 0.033(4) 0.045(4) 0.003(3) 0.001(3) 0.002(3)
C50 0.028(4) 0.024(4) 0.039(4) 0.002(3) 0.000(3) 0.002(3)
C51 0.031(4) 0.043(5) 0.039(4) -0.002(4) 0.004(3) -0.013(4)
C52 0.032(4) 0.055(6) 0.050(5) 0.000(4) 0.010(4) -0.015(4)
C53 0.032(4) 0.039(5) 0.048(5) -0.009(4) 0.002(3) -0.010(3)
C54 0.038(4) 0.042(5) 0.036(4) 0.001(4) -0.004(3) -0.008(4)
C55 0.030(4) 0.030(4) 0.040(4) 0.003(3) 0.003(3) -0.004(3)
C56 0.029(4) 0.024(4) 0.035(4) -0.001(3) -0.001(3) 0.003(3)
C57 0.054(5) 0.024(4) 0.036(4) 0.000(3) -0.001(4) 0.007(4)
C58 0.053(5) 0.042(5) 0.030(4) 0.003(4) -0.005(4) 0.005(4)
C59 0.045(5) 0.016(3) 0.045(5) 0.008(3) -0.006(4) 0.002(3)
C60 0.057(5) 0.028(4) 0.046(5) 0.003(4) 0.005(4) 0.008(4)
C61 0.057(5) 0.032(4) 0.033(4) 0.005(3) 0.000(4) 0.000(4)
C62 0.031(4) 0.022(3) 0.036(4) -0.001(3) -0.006(3) 0.006(3)
C63 0.043(5) 0.038(5) 0.051(5) 0.007(4) 0.002(4) 0.008(4)
C64 0.042(5) 0.056(6) 0.050(5) 0.005(4) 0.011(4) 0.015(4)
C65 0.032(4) 0.071(7) 0.037(4) 0.010(4) 0.000(3) -0.007(4)
C66 0.037(4) 0.045(5) 0.041(5) -0.001(4) -0.001(4) -0.011(4)
C67 0.030(4) 0.033(4) 0.040(4) 0.000(3) 0.003(3) -0.004(3)
C68 0.020(4) 0.062(6) 0.039(4) 0.003(4) 0.005(3) -0.001(4)
C69 0.041(4) 0.042(5) 0.040(4) -0.012(4) -0.009(4) 0.017(4)
C70 0.043(5) 0.047(5) 0.049(5) -0.006(4) 0.003(4) 0.004(4)
C71 0.051(6) 0.052(6) 0.079(7) -0.023(5) 0.035(5) -0.013(5)
C72 0.096(9) 0.084(9) 0.047(6) -0.021(6) 0.038(6) -0.045(7)
C73 0.067(7) 0.075(7) 0.035(5) -0.004(5) 0.018(4) -0.027(6)
C74 0.060(6) 0.051(6) 0.036(4) 0.017(4) 0.014(4) 0.023(5)
C75 0.039(4) 0.031(4) 0.048(5) 0.011(4) 0.002(4) 0.010(3)
C76 0.032(4) 0.046(5) 0.053(5) 0.000(4) 0.005(4) 0.002(4)
C77 0.067(6) 0.054(6) 0.041(5) 0.002(4) 0.008(4) -0.014(5)
C78 0.105(9) 0.049(6) 0.050(6) 0.019(5) 0.022(6) 0.030(6)
C79 0.094(8) 0.058(7) 0.059(6) 0.028(5) 0.037(6) 0.045(6)
C80 0.074(8) 0.184(16) 0.045(6) 0.036(8) 0.020(5) 0.098(10)
C81 0.061(7) 0.078(8) 0.079(8) 0.004(7) -0.006(6) 0.011(6)
C82 0.085(9) 0.063(7) 0.073(8) 0.003(6) -0.022(7) 0.003(7)
C83 0.035(5) 0.107(10) 0.063(7) -0.029(7) 0.001(5) 0.004(6)
C84 0.056(6) 0.061(7) 0.090(9) 0.002(6) -0.002(6) 0.011(5)
C85 0.043(6) 0.045(6) 0.125(11) 0.009(6) -0.008(6) 0.009(5)
C86 0.083(8) 0.045(5) 0.049(5) 0.022(4) 0.030(5) 0.035(6)
C87 0.111(9) 0.019(4) 0.084(8) 0.009(4) 0.062(7) 0.014(5)
C88 0.150(13) 0.034(6) 0.072(8) 0.017(5) 0.069(9) 0.029(7)
C89 0.137(12) 0.051(7) 0.061(7) 0.022(6) 0.044(8) 0.045(8)
C90 0.082(8) 0.095(10) 0.046(6) 0.011(6) 0.015(5) 0.037(7)
C91 0.048(6) 0.077(8) 0.062(6) 0.016(6) 0.009(5) 0.043(6)
C92 0.028(4) 0.053(5) 0.053(5) 0.012(4) 0.009(4) -0.003(4)
C93 0.036(5) 0.088(8) 0.047(5) -0.004(5) 0.009(4) 0.000(5)
C94 0.041(5) 0.094(9) 0.055(6) -0.001(6) 0.006(4) 0.001(6)
C95 0.041(5) 0.043(5) 0.072(7) 0.010(5) 0.015(5) 0.008(4)
C96 0.050(6) 0.057(6) 0.064(6) 0.009(5) 0.018(5) 0.018(5)
C97 0.053(5) 0.036(5) 0.050(5) 0.011(4) 0.012(4) 0.015(4)
C98 0.036(4) 0.040(5) 0.051(5) 0.006(4) 0.003(4) -0.006(4)
C99 0.097(9) 0.049(6) 0.056(6) -0.010(5) 0.004(6) -0.002(6)
C100 0.118(12) 0.087(10) 0.054(7) -0.015(7) 0.006(7) -0.001(9)
C101 0.107(11) 0.066(8) 0.064(7) 0.005(6) -0.005(7) 0.000(8)
C102 0.099(9) 0.046(6) 0.069(7) 0.016(6) -0.001(7) -0.009(6)
C103 0.050(5) 0.037(5) 0.062(6) 0.003(4) -0.001(4) 0.004(4)
C104 0.036(4) 0.040(5) 0.052(5) -0.008(4) 0.004(4) -0.005(4)
C105 0.040(5) 0.053(6) 0.085(8) -0.026(5) 0.020(5) -0.015(4)
C106 0.046(6) 0.050(6) 0.096(9) -0.022(6) 0.017(5) -0.018(5)
C107 0.042(5) 0.052(6) 0.075(7) -0.026(5) 0.005(5) -0.009(4)
C108 0.055(6) 0.037(5) 0.072(7) -0.008(5) 0.024(5) -0.005(4)
C109 0.036(4) 0.041(5) 0.063(6) -0.007(4) 0.013(4) -0.013(4)
C110 0.034(4) 0.033(4) 0.054(5) 0.003(4) 0.008(4) -0.002(3)
C111 0.041(5) 0.036(5) 0.060(6) 0.002(4) 0.009(4) 0.008(4)
C112 0.062(6) 0.044(5) 0.067(7) 0.011(5) 0.025(5) 0.006(5)
C113 0.042(5) 0.050(6) 0.084(8) 0.002(5) 0.024(5) -0.009(4)
C114 0.036(5) 0.050(6) 0.088(8) 0.003(5) 0.003(5) -0.003(4)
C115 0.038(5) 0.046(5) 0.072(7) 0.015(5) 0.004(4) 0.004(4)
C117 0.100(9) 0.048(6) 0.066(7) -0.004(5) 0.000(7) -0.028(6)
N5 0.079(7) 0.032(5) 0.132(10) 0.012(5) 0.033(7) 0.012(5)
C118 0.035(4) 0.040(5) 0.068(6) -0.007(4) 0.010(4) 0.011(4)
C119 0.061(7) 0.075(8) 0.058(6) 0.000(6) 0.019(5) -0.018(6)

loop_
_atom_type_symbol
_atom_type_description
_atom_type_scat_dispersion_real
_atom_type_scat_dispersion_imag
_atom_type_scat_source
C C 0.0181 0.0091 'International Tables Vol C Tables 4.2.6.8 and 6.1.1.4'
H H 0.0000 0.0000 'International Tables Vol C Tables 4.2.6.8 and 6.1.1.4'
F F 0.0727 0.0534 'International Tables Vol C Tables 4.2.6.8 and 6.1.1.4'
Mo Mo -0.0483 2.7339 'International Tables Vol C Tables 4.2.6.8 and 6.1.1.4'
N N 0.0311 0.0180 'International Tables Vol C Tables 4.2.6.8 and 6.1.1.4'
O O 0.0492 0.0322 'International Tables Vol C Tables 4.2.6.8 and 6.1.1.4'
P P 0.2955 0.4335 'International Tables Vol C Tables 4.2.6.8 and 6.1.1.4'
S S 0.3331 0.5567 'International Tables Vol C Tables 4.2.6.8 and 6.1.1.4'

loop_
_geom_angle_atom_site_label_1
_geom_angle_atom_site_label_2
_geom_angle_atom_site_label_3
_geom_angle
_geom_angle_site_symmetry_1
_geom_angle_site_symmetry_3
_geom_angle_publ_flag
O1 Mo1 O8 104.1(3) . . ?
O1 Mo1 O4 102.4(3) . . ?
O8 Mo1 O4 102.2(2) . . ?
O1 Mo1 O6 98.5(3) . . ?
O8 Mo1 O6 153.1(2) . . ?
O4 Mo1 O6 86.7(2) . . ?
O1 Mo1 O7 99.6(3) . . ?
O8 Mo1 O7 84.8(2) . . ?
O4 Mo1 O7 154.4(2) . . ?
O6 Mo1 O7 77.2(2) . . ?
O1 Mo1 O13 170.0(3) . . ?
O8 Mo1 O13 85.9(2) . . ?
O4 Mo1 O13 75.60(19) . . ?
O6 Mo1 O13 71.66(19) . . ?
O7 Mo1 O13 80.42(18) . . ?
O2 Mo2 O10 103.9(2) . . ?
O2 Mo2 O5 103.9(3) . . ?
O10 Mo2 O5 100.9(2) . . ?
O2 Mo2 O4 99.3(2) . . ?
O10 Mo2 O4 152.9(2) . . ?
O5 Mo2 O4 86.8(2) . . ?
O2 Mo2 O9 98.5(2) . . ?
O10 Mo2 O9 85.3(2) . . ?
O5 Mo2 O9 154.5(2) . . ?
O4 Mo2 O9 77.6(2) . . ?
O2 Mo2 O13 171.0(2) . . ?
O10 Mo2 O13 85.01(19) . . ?
O5 Mo2 O13 75.2(2) . . ?
O4 Mo2 O13 71.78(19) . . ?
O9 Mo2 O13 80.86(19) . . ?
O3 Mo3 O12 104.5(3) . . ?
O3 Mo3 O6 101.9(2) . . ?
O12 Mo3 O6 100.9(2) . . ?
O3 Mo3 O5 98.2(3) . . ?
O12 Mo3 O5 153.2(2) . . ?
O6 Mo3 O5 88.0(2) . . ?
O3 Mo3 O11 99.3(2) . . ?
O12 Mo3 O11 84.4(2) . . ?
O6 Mo3 O11 156.0(2) . . ?
O5 Mo3 O11 78.0(2) . . ?
O3 Mo3 O13 169.7(2) . . ?
O12 Mo3 O13 85.8(2) . . ?
O6 Mo3 O13 75.5(2) . . ?
O5 Mo3 O13 71.9(2) . . ?
O11 Mo3 O13 81.66(18) . . ?
O23 Mo4 O7 102.1(3) . . ?
O23 Mo4 O19 103.7(3) . . ?
O7 Mo4 O19 93.9(3) . . ?
O23 Mo4 O18 99.8(3) . . ?
O7 Mo4 O18 101.2(3) . . ?
O19 Mo4 O18 148.6(2) . . ?
O23 Mo4 N1 86.3(3) . . ?
O7 Mo4 N1 170.4(2) . . ?
O19 Mo4 N1 79.6(3) . . ?
O18 Mo4 N1 81.5(3) . . ?
O23 Mo4 O22 168.1(3) . . ?
O7 Mo4 O22 88.5(2) . . ?
O19 Mo4 O22 80.5(2) . . ?
O18 Mo4 O22 72.6(2) . . ?
N1 Mo4 O22 83.6(2) . . ?
O25 Mo5 O24 103.3(3) . . ?
O25 Mo5 O19 101.4(3) . . ?
O24 Mo5 O19 96.7(3) . . ?
O25 Mo5 O14 97.1(3) . . ?
O24 Mo5 O14 97.7(3) . . ?
O19 Mo5 O14 153.3(2) . . ?
O25 Mo5 O8 91.1(3) . . ?
O24 Mo5 O8 165.5(2) . . ?
O19 Mo5 O8 79.2(2) . . ?
O14 Mo5 O8 81.3(2) . . ?
O25 Mo5 O20 165.4(3) . . ?
O24 Mo5 O20 88.9(2) . . ?
O19 Mo5 O20 84.76(19) . . ?
O14 Mo5 O20 73.12(19) . . ?
O8 Mo5 O20 76.94(18) . . ?
O26 Mo6 O9 102.8(3) . . ?
O26 Mo6 O15 103.5(2) . . ?
O9 Mo6 O15 94.3(2) . . ?
O26 Mo6 O14 99.6(2) . . ?
O9 Mo6 O14 101.9(2) . . ?
O15 Mo6 O14 147.9(2) . . ?
O26 Mo6 N3 87.0(3) . . ?
O9 Mo6 N3 169.5(2) . . ?
O15 Mo6 N3 79.7(2) . . ?
O14 Mo6 N3 79.6(2) . . ?
O26 Mo6 O20 167.0(2) . . ?
O9 Mo6 O20 89.2(2) . . ?
O15 Mo6 O20 80.15(19) . . ?
O14 Mo6 O20 72.71(19) . . ?
N3 Mo6 O20 81.3(2) . . ?
O27 Mo7 O28 103.4(3) . . ?
O27 Mo7 O16 97.9(2) . . ?
O28 Mo7 O16 98.8(2) . . ?
O27 Mo7 O15 100.7(2) . . ?
O28 Mo7 O15 94.8(2) . . ?
O16 Mo7 O15 153.7(2) . . ?
O27 Mo7 O10 91.9(2) . . ?
O28 Mo7 O10 164.2(2) . . ?
O16 Mo7 O10 82.8(2) . . ?
O15 Mo7 O10 78.2(2) . . ?
O27 Mo7 O21 166.7(2) . . ?
O28 Mo7 O21 87.6(2) . . ?
O16 Mo7 O21 72.65(18) . . ?
O15 Mo7 O21 85.67(19) . . ?
O10 Mo7 O21 77.90(18) . . ?
O29 Mo8 O11 102.9(2) . . ?
O29 Mo8 O17 104.5(2) . . ?
O11 Mo8 O17 95.1(2) . . ?
O29 Mo8 O16 100.2(2) . . ?
O11 Mo8 O16 99.9(2) . . ?
O17 Mo8 O16 147.3(2) . . ?
O29 Mo8 N2 86.4(2) . 2_655 ?
O11 Mo8 N2 170.6(2) . 2_655 ?
O17 Mo8 N2 80.9(2) . 2_655 ?
O16 Mo8 N2 79.7(2) . 2_655 ?
O29 Mo8 O21 167.3(2) . . ?
O11 Mo8 O21 88.2(2) . . ?
O17 Mo8 O21 80.3(2) . . ?
O16 Mo8 O21 71.32(19) . . ?
N2 Mo8 O21 82.80(19) 2_655 . ?
O30 Mo9 O31 103.3(3) . . ?
O30 Mo9 O17 101.1(2) . . ?
O31 Mo9 O17 95.3(2) . . ?
O30 Mo9 O18 97.4(2) . . ?
O31 Mo9 O18 97.7(3) . . ?
O17 Mo9 O18 154.2(2) . . ?
O30 Mo9 O12 91.9(2) . . ?
O31 Mo9 O12 164.7(2) . . ?
O17 Mo9 O12 79.5(2) . . ?
O18 Mo9 O12 82.2(2) . . ?
O30 Mo9 O22 165.6(2) . . ?
O31 Mo9 O22 88.5(2) . . ?
O17 Mo9 O22 85.61(19) . . ?
O18 Mo9 O22 72.59(19) . . ?
O12 Mo9 O22 76.79(19) . . ?
C9 S1 C6 92.2(6) . . ?
C19 S2 C16 92.9(5) . . ?
C39 S3 C36 92.7(5) . . ?
O21 P1 O20 110.6(3) . . ?
O21 P1 O22 110.2(3) . . ?
O20 P1 O22 111.2(3) . . ?
O21 P1 O13 108.3(3) . . ?
O20 P1 O13 107.9(3) . . ?
O22 P1 O13 108.6(3) . . ?
C44 P2 C50 109.1(3) . . ?
C44 P2 C62 110.1(3) . . ?
C50 P2 C62 109.4(4) . . ?
C44 P2 C56 109.5(3) . . ?
C50 P2 C56 107.6(4) . . ?
C62 P2 C56 110.9(3) . . ?
C68 P3 C80 113.2(7) . . ?
C68 P3 C74 109.2(4) . . ?
C80 P3 C74 107.2(5) . . ?
C68 P3 C86 111.2(4) . . ?
C80 P3 C86 107.3(6) . . ?
C74 P3 C86 108.4(5) . . ?
C110 P4 C98 107.8(4) . . ?
C110 P4 C92 111.8(4) . . ?
C98 P4 C92 109.7(4) . . ?
C110 P4 C104 109.4(4) . . ?
C98 P4 C104 108.5(4) . . ?
C92 P4 C104 109.5(4) . . ?
F9 F9 C43 88(8) 2_655 2_655 ?
F9 F9 C43 75(9) 2_655 . ?
C43 F9 C43 24(5) 2_655 . ?
C43 F10 C43 6(6) . 2_655 ?
Mo1 O4 Mo2 123.1(3) . . ?
Mo2 O5 Mo3 123.2(3) . . ?
Mo3 O6 Mo1 122.9(3) . . ?
Mo4 O7 Mo1 145.1(3) . . ?
Mo1 O8 Mo5 153.6(3) . . ?
Mo6 O9 Mo2 143.4(3) . . ?
Mo2 O10 Mo7 155.6(3) . . ?
Mo8 O11 Mo3 144.5(3) . . ?
Mo3 O12 Mo9 154.9(3) . . ?
P1 O13 Mo3 125.1(3) . . ?
P1 O13 Mo1 125.5(3) . . ?
Mo3 O13 Mo1 89.92(16) . . ?
P1 O13 Mo2 125.8(3) . . ?
Mo3 O13 Mo2 89.67(17) . . ?
Mo1 O13 Mo2 89.50(16) . . ?
Mo6 O14 Mo5 122.7(3) . . ?
Mo6 O15 Mo7 152.8(3) . . ?
Mo8 O16 Mo7 124.2(3) . . ?
Mo8 O17 Mo9 151.7(3) . . ?
Mo4 O18 Mo9 122.6(3) . . ?
Mo4 O19 Mo5 153.7(3) . . ?
P1 O20 Mo5 130.1(3) . . ?
P1 O20 Mo6 125.2(3) . . ?
Mo5 O20 Mo6 91.45(17) . . ?
P1 O21 Mo7 129.6(3) . . ?
P1 O21 Mo8 124.9(3) . . ?
Mo7 O21 Mo8 91.79(17) . . ?
P1 O22 Mo9 130.4(3) . . ?
P1 O22 Mo4 124.2(3) . . ?
Mo9 O22 Mo4 92.20(19) . . ?
C5 N1 C1 116.4(9) . . ?
C5 N1 Mo4 123.5(7) . . ?
C1 N1 Mo4 120.0(7) . . ?
C15 N2 C11 117.0(7) . . ?
C15 N2 Mo8 119.1(5) . 2_655 ?
C11 N2 Mo8 123.6(5) . 2_655 ?
C35 N3 C31 116.9(7) . . ?
C35 N3 Mo6 123.7(5) . . ?
C31 N3 Mo6 119.0(5) . . ?
N1 C1 C2 125.2(10) . . ?
C1 C2 C3 117.2(9) . . ?
C117 C3 C2 117.6(10) . . ?
C117 C3 C6 122.3(10) . . ?
C2 C3 C6 120.1(10) . . ?
N1 C5 C117 123.3(10) . . ?
C7 C6 C3 129.1(11) . . ?
C7 C6 S1 111.5(8) . . ?
C3 C6 S1 119.3(9) . . ?
C6 C7 C8 112.8(10) . . ?
C9 C8 C7 113.2(11) . . ?
C9 C8 C21 123.1(11) . . ?
C7 C8 C21 123.7(11) . . ?
C8 C9 C10 130.3(13) . . ?
C8 C9 S1 110.2(10) . . ?
C10 C9 S1 119.4(11) . . ?
N2 C11 C12 123.0(8) . . ?
C13 C12 C11 119.3(8) . . ?
C14 C13 C12 117.6(8) . . ?
C14 C13 C16 119.4(8) . . ?
C12 C13 C16 123.0(8) . . ?
C13 C14 C15 119.5(8) . . ?
N2 C15 C14 123.7(8) . . ?
C17 C16 C13 127.0(9) . . ?
C17 C16 S2 111.3(7) . . ?
C13 C16 S2 121.7(7) . . ?
C16 C17 C18 113.3(9) . . ?
C19 C18 C22 126.0(10) . . ?
C19 C18 C17 111.9(9) . . ?
C22 C18 C17 122.0(11) . . ?
C18 C19 C20 128.3(11) . . ?
C18 C19 S2 110.5(8) . . ?
C20 C19 S2 121.1(10) . . ?
C22 C21 C8 128.5(11) . . ?
C22 C21 C25 108.9(14) . . ?
C8 C21 C25 122.2(12) . . ?
C22 C21 C25' 110.2(13) . . ?
C8 C21 C25' 118.9(13) . . ?
C21 C22 C18 129.2(11) . . ?
C21 C22 C23 112(2) . . ?
C18 C22 C23 118.9(19) . . ?
C21 C22 C23' 109.6(18) . . ?
C18 C22 C23' 121.1(17) . . ?
F1 C23 F2 101(3) . . ?
F1 C23 C22 120(2) . . ?
F2 C23 C22 122(2) . . ?
F1 C23 C24' 108(3) . . ?
F2 C23 C24' 97(3) . . ?
C22 C23 C24' 105(2) . . ?
F2' C23' F1' 107(3) . . ?
F2' C23' C22 108(2) . . ?
F1' C23' C22 110.6(15) . . ?
F2' C23' C24 122(2) . . ?
F1' C23' C24 106(2) . . ?
C22 C23' C24 102(2) . . ?
F3 C24 F4 116(2) . . ?
F3 C24 C25 107(2) . . ?
F4 C24 C25 107.3(19) . . ?
F3 C24 C23' 120(2) . . ?
F4 C24 C23' 103(2) . . ?
C25 C24 C23' 100.8(18) . . ?
F4' C24' F3' 113(3) . . ?
F4' C24' C25' 116(3) . . ?
F3' C24' C25' 106(3) . . ?
F4' C24' C23 105(3) . . ?
F3' C24' C23 116(3) . . ?
C25' C24' C23 99.0(19) . . ?
F5 C25 F6 108(2) . . ?
F5 C25 C21 117.2(19) . . ?
F6 C25 C21 105.3(14) . . ?
F5 C25 C24 100(2) . . ?
F6 C25 C24 122(2) . . ?
C21 C25 C24 105.0(16) . . ?
F5' C25' F6' 104(2) . . ?
F5' C25' C24' 117(2) . . ?
F6' C25' C24' 98(2) . . ?
F5' C25' C21 108.3(17) . . ?
F6' C25' C21 118(2) . . ?
C24' C25' C21 110.8(18) . . ?
N3 C31 C32 123.5(8) . . ?
C31 C32 C33 119.6(8) . . ?
C34 C33 C32 116.4(8) . . ?
C34 C33 C36 122.8(8) . . ?
C32 C33 C36 120.8(8) . . ?
C33 C34 C35 120.8(8) . . ?
N3 C35 C34 122.7(8) . . ?
C37 C36 C33 129.5(9) . . ?
C37 C36 S3 110.2(7) . . ?
C33 C36 S3 120.2(7) . . ?
C36 C37 C38 114.0(8) . . ?
C39 C38 C37 112.3(9) . . ?
C39 C38 C41 124.4(9) . . ?
C37 C38 C41 123.3(9) . . ?
C38 C39 C40 129.5(10) . . ?
C38 C39 S3 110.7(7) . . ?
C40 C39 S3 119.8(8) . . ?
C41 C41 C42 108(3) 2_655 . ?
C41 C41 C38 129.3(5) 2_655 . ?
C42 C41 C38 123(3) . . ?
C41 C41 C42' 111.0(13) 2_655 . ?
C38 C41 C42' 119.4(14) . . ?
C41 C42 F7 121(4) . . ?
C41 C42 F8 112(5) . . ?
F7 C42 F8 96(4) . . ?
C41 C42 C43 111(5) . . ?
F7 C42 C43 110(5) . . ?
F8 C42 C43 104(4) . . ?
C41 C42 C43 112(5) . 2_655 ?
F7 C42 C43 96(4) . 2_655 ?
F8 C42 C43 119(4) . 2_655 ?
C43 C42 C43 19(4) . 2_655 ?
F7' C42' F8' 110(3) . . ?
F7' C42' C43 125(4) . . ?
F8' C42' C43 89(3) . . ?
F7' C42' C41 116(3) . . ?
F8' C42' C41 107(3) . . ?
C43 C42' C41 105(3) . . ?
F7' C42' C43 115(4) . 2_655 ?
F8' C42' C43 107(3) . 2_655 ?
C43 C42' C43 18(4) . 2_655 ?
C41 C42' C43 101(3) . 2_655 ?
C43 C43 F9 82(6) 2_655 2_655 ?
C43 C43 F9 73(6) 2_655 . ?
F9 C43 F9 17(10) 2_655 . ?
C43 C43 F10 160(10) 2_655 . ?
F9 C43 F10 91(7) 2_655 . ?
F9 C43 F10 104(6) . . ?
C43 C43 C42' 100(10) 2_655 . ?
C43 C43 C42 85(10) 2_655 . ?
F9 C43 C42 138(9) 2_655 . ?
F9 C43 C42 121(8) . . ?
F10 C43 C42 112(4) . . ?
C43 C43 C42 76(10) 2_655 2_655 ?
F9 C43 C42 121(7) 2_655 2_655 ?
F9 C43 C42 129(7) . 2_655 ?
F10 C43 C42 92(4) . 2_655 ?
C42 C43 C42 95(5) . 2_655 ?
C43 C43 C42' 62(10) 2_655 2_655 ?
F9 C43 C42' 111(7) 2_655 2_655 ?
F9 C43 C42' 117(6) . 2_655 ?
F10 C43 C42' 104(5) . 2_655 ?
C42 C43 C42' 98(2) . 2_655 ?
C42 C43 C42' 14(3) 2_655 2_655 ?
C43 C43 F10 15(10) 2_655 2_655 ?
F9 C43 F10 81(6) 2_655 2_655 ?
F9 C43 F10 69(6) . 2_655 ?
F10 C43 F10 171(5) . 2_655 ?
C42 C43 F10 77(4) . 2_655 ?
C42 C43 F10 88(3) 2_655 2_655 ?
C49 C44 C45 120.1(7) . . ?
C49 C44 P2 119.6(6) . . ?
C45 C44 P2 120.3(5) . . ?
C46 C45 C44 120.3(7) . . ?
C45 C46 C47 119.5(8) . . ?
C48 C47 C46 120.2(8) . . ?
C47 C48 C49 120.4(8) . . ?
C44 C49 C48 119.4(8) . . ?
C55 C50 C51 120.5(7) . . ?
C55 C50 P2 120.7(6) . . ?
C51 C50 P2 118.7(6) . . ?
C52 C51 C50 119.2(8) . . ?
C51 C52 C53 120.6(8) . . ?
C54 C53 C52 119.7(8) . . ?
C55 C54 C53 120.5(8) . . ?
C54 C55 C50 119.6(7) . . ?
C61 C56 C57 120.5(7) . . ?
C61 C56 P2 118.6(6) . . ?
C57 C56 P2 120.9(6) . . ?
C58 C57 C56 119.3(8) . . ?
C59 C58 C57 119.7(8) . . ?
C60 C59 C58 120.8(8) . . ?
C59 C60 C61 119.5(8) . . ?
C56 C61 C60 120.1(8) . . ?
C67 C62 C63 120.0(8) . . ?
C67 C62 P2 121.6(6) . . ?
C63 C62 P2 118.3(6) . . ?
C64 C63 C62 119.0(8) . . ?
C65 C64 C63 119.8(9) . . ?
C66 C65 C64 120.9(8) . . ?
C65 C66 C67 120.4(9) . . ?
C62 C67 C66 119.8(8) . . ?
C73 C68 C69 117.9(9) . . ?
C73 C68 P3 119.3(8) . . ?
C69 C68 P3 122.6(7) . . ?
C70 C69 C68 121.1(8) . . ?
C69 C70 C71 119.5(10) . . ?
C70 C71 C72 120.0(11) . . ?
C73 C72 C71 121.1(10) . . ?
C72 C73 C68 120.2(10) . . ?
C75 C74 C79 119.8(9) . . ?
C75 C74 P3 120.1(7) . . ?
C79 C74 P3 120.0(7) . . ?
C76 C75 C74 118.8(8) . . ?
C75 C76 C77 121.0(9) . . ?
C78 C77 C76 119.8(10) . . ?
C79 C78 C77 120.3(9) . . ?
C78 C79 C74 120.2(9) . . ?
C81 C80 C85 118.6(11) . . ?
C81 C80 P3 118.7(8) . . ?
C85 C80 P3 120.2(10) . . ?
C80 C81 C82 119.0(12) . . ?
C83 C82 C81 117.4(12) . . ?
C84 C83 C82 123.3(11) . . ?
C83 C84 C85 117.1(12) . . ?
C84 C85 C80 121.7(13) . . ?
C91 C86 C87 120.3(11) . . ?
C91 C86 P3 121.5(8) . . ?
C87 C86 P3 118.2(10) . . ?
C88 C87 C86 118.5(12) . . ?
C89 C88 C87 120.3(11) . . ?
C88 C89 C90 121.0(13) . . ?
C89 C90 C91 119.7(15) . . ?
C86 C91 C90 120.1(11) . . ?
C93 C92 C97 118.6(8) . . ?
C93 C92 P4 121.0(7) . . ?
C97 C92 P4 120.4(7) . . ?
C94 C93 C92 120.3(9) . . ?
C93 C94 C95 121.5(10) . . ?
C94 C95 C96 118.9(9) . . ?
C97 C96 C95 120.5(9) . . ?
C96 C97 C92 120.3(9) . . ?
C103 C98 C99 119.7(10) . . ?
C103 C98 P4 121.8(8) . . ?
C99 C98 P4 118.5(8) . . ?
C100 C99 C98 119.1(11) . . ?
C101 C100 C99 120.1(13) . . ?
C102 C101 C100 120.4(12) . . ?
C101 C102 C103 119.7(11) . . ?
C98 C103 C102 120.8(10) . . ?
C105 C104 C109 121.0(9) . . ?
C105 C104 P4 120.7(7) . . ?
C109 C104 P4 117.9(7) . . ?
C104 C105 C106 119.6(9) . . ?
C107 C106 C105 120.5(9) . . ?
C108 C107 C106 120.4(10) . . ?
C107 C108 C109 120.1(9) . . ?
C104 C109 C108 118.3(8) . . ?
C111 C110 C115 119.5(8) . . ?
C111 C110 P4 122.5(7) . . ?
C115 C110 P4 117.9(7) . . ?
C112 C111 C110 119.3(9) . . ?
C113 C112 C111 121.9(10) . . ?
C112 C113 C114 118.6(9) . . ?
C115 C114 C113 122.0(9) . . ?
C114 C115 C110 118.7(9) . . ?
C5 C117 C3 120.2(10) . . ?
N5 C118 C119 177.0(12) . . ?

loop_
_geom_bond_atom_site_label_1
_geom_bond_atom_site_label_2
_geom_bond_distance
_geom_bond_site_symmetry_2
_geom_bond_publ_flag
Mo1 O1 1.700(6) . ?
Mo1 O8 1.774(6) . ?
Mo1 O4 1.816(6) . ?
Mo1 O6 2.043(6) . ?
Mo1 O7 2.073(6) . ?
Mo1 O13 2.408(5) . ?
Mo2 O2 1.694(5) . ?
Mo2 O10 1.775(5) . ?
Mo2 O5 1.813(6) . ?
Mo2 O4 2.044(5) . ?
Mo2 O9 2.077(6) . ?
Mo2 O13 2.415(5) . ?
Mo3 O3 1.689(6) . ?
Mo3 O12 1.770(5) . ?
Mo3 O6 1.821(5) . ?
Mo3 O5 2.042(5) . ?
Mo3 O11 2.080(5) . ?
Mo3 O13 2.397(5) . ?
Mo4 O23 1.689(6) . ?
Mo4 O7 1.788(6) . ?
Mo4 O19 1.852(6) . ?
Mo4 O18 1.880(5) . ?
Mo4 N1 2.314(8) . ?
Mo4 O22 2.370(5) . ?
Mo5 O25 1.700(6) . ?
Mo5 O24 1.713(7) . ?
Mo5 O19 1.925(6) . ?
Mo5 O14 1.952(5) . ?
Mo5 O8 2.236(6) . ?
Mo5 O20 2.318(5) . ?
Mo6 O26 1.701(6) . ?
Mo6 O9 1.775(5) . ?
Mo6 O15 1.855(5) . ?
Mo6 O14 1.883(5) . ?
Mo6 N3 2.312(7) . ?
Mo6 O20 2.383(5) . ?
Mo7 O27 1.700(6) . ?
Mo7 O28 1.715(5) . ?
Mo7 O16 1.941(5) . ?
Mo7 O15 1.952(5) . ?
Mo7 O10 2.182(5) . ?
Mo7 O21 2.313(5) . ?
Mo8 O29 1.694(5) . ?
Mo8 O11 1.774(5) . ?
Mo8 O17 1.857(5) . ?
Mo8 O16 1.891(5) . ?
Mo8 N2 2.336(6) 2_655 ?
Mo8 O21 2.403(5) . ?
Mo9 O30 1.691(6) . ?
Mo9 O31 1.711(6) . ?
Mo9 O17 1.939(5) . ?
Mo9 O18 1.967(5) . ?
Mo9 O12 2.217(5) . ?
Mo9 O22 2.312(5) . ?
S1 C9 1.722(14) . ?
S1 C6 1.725(12) . ?
S2 C19 1.714(12) . ?
S2 C16 1.738(10) . ?
S3 C39 1.714(11) . ?
S3 C36 1.750(10) . ?
P1 O21 1.528(5) . ?
P1 O20 1.531(5) . ?
P1 O22 1.535(6) . ?
P1 O13 1.565(5) . ?
P2 C44 1.795(7) . ?
P2 C50 1.797(8) . ?
P2 C62 1.801(8) . ?
P2 C56 1.804(8) . ?
P3 C68 1.781(10) . ?
P3 C80 1.785(10) . ?
P3 C74 1.788(10) . ?
P3 C86 1.823(12) . ?
P4 C110 1.782(9) . ?
P4 C98 1.795(9) . ?
P4 C92 1.799(9) . ?
P4 C104 1.803(9) . ?
F1 C23 1.345(13) . ?
F1' C23' 1.345(13) . ?
F2 C23 1.344(13) . ?
F2' C23' 1.344(13) . ?
F3 C24 1.23(3) . ?
F3' C24' 1.30(4) . ?
F4 C24 1.50(4) . ?
F4' C24' 1.25(5) . ?
F5 C25 1.360(13) . ?
F5' C25' 1.363(13) . ?
F6 C25 1.361(13) . ?
F6' C25' 1.365(14) . ?
F7 C42 1.42(8) . ?
F7' C42' 1.21(5) . ?
F8 C42 1.48(5) . ?
F8' C42' 1.38(4) . ?
F9 F9 0.4(3) 2_655 ?
F9 C43 1.19(4) 2_655 ?
F9 C43 1.23(4) . ?
F10 C43 1.32(6) . ?
F10 C43 1.80(6) 2_655 ?
N1 C5 1.326(13) . ?
N1 C1 1.335(12) . ?
N2 C15 1.321(10) . ?
N2 C11 1.336(10) . ?
N3 C35 1.333(10) . ?
N3 C31 1.345(10) . ?
C1 C2 1.374(14) . ?
C2 C3 1.407(14) . ?
C3 C117 1.376(15) . ?
C3 C6 1.468(15) . ?
C5 C117 1.369(15) . ?
C6 C7 1.355(15) . ?
C7 C8 1.414(14) . ?
C8 C9 1.383(18) . ?
C8 C21 1.453(17) . ?
C9 C10 1.494(18) . ?
C11 C12 1.390(11) . ?
C12 C13 1.384(12) . ?
C13 C14 1.368(12) . ?
C13 C16 1.472(11) . ?
C14 C15 1.389(10) . ?
C16 C17 1.338(12) . ?
C17 C18 1.449(12) . ?
C18 C19 1.393(16) . ?
C18 C22 1.444(14) . ?
C19 C20 1.480(16) . ?
C21 C22 1.347(14) . ?
C21 C25 1.51(2) . ?
C21 C25' 1.52(2) . ?
C22 C23 1.477(19) . ?
C22 C23' 1.477(19) . ?
C23 C24' 1.70(5) . ?
C23' C24 1.55(5) . ?
C24 C25 1.51(2) . ?
C24' C25' 1.52(2) . ?
C31 C32 1.363(12) . ?
C32 C33 1.403(12) . ?
C33 C34 1.369(12) . ?
C33 C36 1.448(12) . ?
C34 C35 1.379(12) . ?
C36 C37 1.368(13) . ?
C37 C38 1.415(12) . ?
C38 C39 1.408(14) . ?
C38 C41 1.438(13) . ?
C39 C40 1.483(14) . ?
C41 C41 1.343(17) 2_655 ?
C41 C42 1.41(7) . ?
C41 C42' 1.59(4) . ?
C42 C43 1.51(8) . ?
C42 C43 1.55(10) 2_655 ?
C42' C43 1.44(9) . ?
C42' C43 1.60(6) 2_655 ?
C43 C43 0.51(10) 2_655 ?
C44 C49 1.381(10) . ?
C44 C45 1.399(10) . ?
C45 C46 1.378(11) . ?
C46 C47 1.391(12) . ?
C47 C48 1.382(12) . ?
C48 C49 1.389(11) . ?
C50 C55 1.385(11) . ?
C50 C51 1.391(11) . ?
C51 C52 1.378(11) . ?
C52 C53 1.387(12) . ?
C53 C54 1.382(12) . ?
C54 C55 1.378(11) . ?
C56 C61 1.365(11) . ?
C56 C57 1.393(11) . ?
C57 C58 1.389(11) . ?
C58 C59 1.379(11) . ?
C59 C60 1.375(12) . ?
C60 C61 1.393(11) . ?
C62 C67 1.376(11) . ?
C62 C63 1.405(11) . ?
C63 C64 1.397(13) . ?
C64 C65 1.375(14) . ?
C65 C66 1.363(13) . ?
C66 C67 1.388(11) . ?
C68 C73 1.381(13) . ?
C68 C69 1.419(12) . ?
C69 C70 1.366(13) . ?
C70 C71 1.368(13) . ?
C71 C72 1.381(17) . ?
C72 C73 1.366(17) . ?
C74 C75 1.390(12) . ?
C74 C79 1.405(13) . ?
C75 C76 1.379(12) . ?
C76 C77 1.390(13) . ?
C77 C78 1.372(15) . ?
C78 C79 1.365(16) . ?
C80 C81 1.344(16) . ?
C80 C85 1.371(16) . ?
C81 C82 1.413(16) . ?
C82 C83 1.361(16) . ?
C83 C84 1.328(16) . ?
C84 C85 1.365(15) . ?
C86 C91 1.344(17) . ?
C86 C87 1.399(13) . ?
C87 C88 1.397(17) . ?
C88 C89 1.33(2) . ?
C89 C90 1.376(16) . ?
C90 C91 1.380(16) . ?
C92 C93 1.379(13) . ?
C92 C97 1.398(12) . ?
C93 C94 1.367(14) . ?
C94 C95 1.368(14) . ?
C95 C96 1.381(14) . ?
C96 C97 1.370(13) . ?
C98 C103 1.359(13) . ?
C98 C99 1.388(14) . ?
C99 C100 1.383(16) . ?
C100 C101 1.368(19) . ?
C101 C102 1.362(17) . ?
C102 C103 1.375(15) . ?
C104 C105 1.357(13) . ?
C104 C109 1.393(12) . ?
C105 C106 1.392(14) . ?
C106 C107 1.368(14) . ?
C107 C108 1.362(13) . ?
C108 C109 1.413(13) . ?
C110 C111 1.401(12) . ?
C110 C115 1.408(12) . ?
C111 C112 1.373(13) . ?
C112 C113 1.370(14) . ?
C113 C114 1.383(15) . ?
C114 C115 1.374(14) . ?
N5 C118 1.118(13) . ?
C118 C119 1.458(15) . ?

loop_
_platon_squeeze_void_nr
_platon_squeeze_void_average_x
_platon_squeeze_void_average_y
_platon_squeeze_void_average_z
_platon_squeeze_void_volume
_platon_squeeze_void_count_electrons
_platon_squeeze_void_content
1 0.028 1.155 0.188 7407 1860 '21(C2 H3 N)'
